data_7236666
loop_
_publ_author_name
'Marshall, Ross J.'
'Lennon, Ciaran T.'
'Tao, Andi'
'Senn, Hans M.'
'Wilson, Claire'
'Fairen-Jimenez, David'
'Forgan, Ross S.'

_publ_section_title
;
 Controlling interpenetration through linker conformation in the modulated
 synthesis of Sc metal--organic frameworks
;
_journal_issue 3
_journal_name_full 'Journal of Materials Chemistry A'
_journal_page_first 1181
_journal_paper_doi 10.1039/C7TA09699B
_journal_volume 6
_journal_year 2018
_chemical_formula_moiety 'C18 H9 N3 O6 Sc'
_chemical_formula_sum 'C18 H9 N3 O6 Sc'
_chemical_formula_weight 408.24
_space_group_crystal_system monoclinic
_space_group_IT_number 15
_space_group_name_Hall '-C 2yc'
_space_group_name_H-M_alt 'C 1 2/c 1'
_atom_sites_solution_hydrogens geom
_audit_creation_date 2017-05-31
_audit_creation_method
;
Olex2 1.2
(compiled 2017.03.28 svn.r3405 for OlexSys, GUI svn.r5337)
;
_audit_update_record
;
2017-10-06 deposited with the CCDC.
2017-12-15 downloaded from the CCDC.
;
_cell_angle_alpha 90.0
_cell_angle_beta 102.581(4)
_cell_angle_gamma 90.0
_cell_formula_units_Z 8
_cell_length_a 8.8618(4)
_cell_length_b 48.6247(16)
_cell_length_c 14.5573(6)
_cell_measurement_reflns_used 16426
_cell_measurement_temperature 100(2)
_cell_measurement_theta_max 27.5590
_cell_measurement_theta_min 2.1940
_cell_volume 6122.2(4)
_computing_cell_refinement 'CrysAlisPro 1.171.38.43 (Rigaku OD, 2015)'
_computing_data_collection
;
CrystalClear-SM Expert 3.1 b27 (Rigaku, 2013)
;
_computing_data_reduction 'CrysAlisPro 1.171.38.43 (Rigaku OD, 2015)'
_computing_molecular_graphics 'Olex2 (Dolomanov et al., 2009)'
_computing_publication_material 'Olex2 (Dolomanov et al., 2009)'
_computing_structure_refinement 'ShelXL (Sheldrick, 2015)'
_computing_structure_solution 'SHELXT 2014/5 (Sheldrick, 2014)'
_diffrn_ambient_temperature 100(2)
_diffrn_detector 'CCD area detector'
_diffrn_detector_area_resol_mean 28.5714
_diffrn_detector_type 'Rigaku HG Saturn724+ (2x2 bin mode)'
_diffrn_measured_fraction_theta_full 0.999
_diffrn_measured_fraction_theta_max 0.997
_diffrn_measurement_details
;
List of Runs (angles in degrees, time in seconds):

  # Type    Start    End  Width  t~exp~   \w     \q     \k     \f   Frames
#--------------------------------------------------------------------------
  1  \w    -27.00  73.00   0.50   25.00    --  -17.00  72.00 150.00  200
  2  \w    -69.00  22.00   0.50   25.00    --  -17.00 -72.00  30.00  182
  3  \w    -69.00  22.00   0.50   25.00    --  -17.00 -72.00-150.00  182
  4  \w    -84.00 -21.00   0.50   25.00    --  -17.00   0.00  30.00  126
  5  \w    -32.00 -12.00   0.50   25.00    --  -17.00  54.00   0.00   40
  6  \w    -35.00  73.00   0.50   25.00    --  -17.00  72.00-150.00  216
  7  \w    -77.00  22.00   0.50   25.00    --  -17.00 -72.00  90.00  198
  8  \w    -68.00  22.00   0.50   25.00    --  -17.00 -72.00 -90.00  180
  9  \w    -90.00  -4.00   0.50   25.00    --  -17.00   0.00  90.00  172
 10  \w    -27.00  -7.00   0.50   25.00    --  -17.00  72.00  30.00   40
 11  \w    -35.00  23.00   0.50   25.00    --  -17.00  72.00 120.00  116
;
_diffrn_measurement_device 'four-circle \k goniometer'
_diffrn_measurement_device_type
;
Rigaku FRE+ equipped with HF Varimax confocal mirrors and an AFC10 goniometer and HG Saturn 724+ detector
;
_diffrn_measurement_method '\w scans'
_diffrn_measurement_specimen_support 'MiTeGen MicroLoop'
_diffrn_orient_matrix_type 'CrysAlisPro convention (1999,Acta A55,543-557)'
_diffrn_orient_matrix_UB_11 0.0170620500
_diffrn_orient_matrix_UB_12 -0.0134753500
_diffrn_orient_matrix_UB_13 -0.0133641000
_diffrn_orient_matrix_UB_21 -0.0778227000
_diffrn_orient_matrix_UB_22 -0.0039432000
_diffrn_orient_matrix_UB_23 -0.0022943000
_diffrn_orient_matrix_UB_31 -0.0195935500
_diffrn_orient_matrix_UB_32 0.0039535500
_diffrn_orient_matrix_UB_33 -0.0480291000
_diffrn_radiation_collimation 0.2
_diffrn_radiation_monochromator 'Confocal mirrors, HF Varimax'
_diffrn_radiation_probe x-ray
_diffrn_radiation_type MoK\a
_diffrn_radiation_wavelength 0.71073
_diffrn_radiation_xray_symbol K-L~3~
_diffrn_reflns_av_R_equivalents 0.0724
_diffrn_reflns_av_unetI/netI 0.0175
_diffrn_reflns_Laue_measured_fraction_full 0.999
_diffrn_reflns_Laue_measured_fraction_max 0.997
_diffrn_reflns_limit_h_max 11
_diffrn_reflns_limit_h_min -11
_diffrn_reflns_limit_k_max 62
_diffrn_reflns_limit_k_min -62
_diffrn_reflns_limit_l_max 18
_diffrn_reflns_limit_l_min -18
_diffrn_reflns_number 54506
_diffrn_reflns_point_group_measured_fraction_full 0.999
_diffrn_reflns_point_group_measured_fraction_max 0.997
_diffrn_reflns_theta_full 26.000
_diffrn_reflns_theta_max 27.509
_diffrn_reflns_theta_min 1.660
_diffrn_source 'Rotating Anode'
_diffrn_source_current 55.0
_diffrn_source_power 2.475
_diffrn_source_target Mo
_diffrn_source_type 'Rigaku FRE+'
_diffrn_source_voltage 45.0
_exptl_absorpt_coefficient_mu 0.265
_exptl_absorpt_correction_T_max 1.00000
_exptl_absorpt_correction_T_min 0.90265
_exptl_absorpt_correction_type multi-scan
_exptl_absorpt_process_details
;
CrysAlisPro 1.171.38.43 (Rigaku Oxford Diffraction, 2015)
Empirical absorption correction using spherical harmonics,
 implemented in SCALE3 ABSPACK scaling algorithm.
;
_exptl_crystal_colour Colourless
_exptl_crystal_density_diffrn 0.886
_exptl_crystal_description Block
_exptl_crystal_F_000 1656
_exptl_crystal_size_max 0.130
_exptl_crystal_size_mid 0.100
_exptl_crystal_size_min 0.050
_refine_diff_density_max 0.736
_refine_diff_density_min -0.735
_refine_diff_density_rms 0.087
_refine_ls_extinction_method none
_refine_ls_goodness_of_fit_ref 1.023
_refine_ls_hydrogen_treatment constr
_refine_ls_matrix_type full
_refine_ls_number_parameters 255
_refine_ls_number_reflns 13433
_refine_ls_number_restraints 0
_refine_ls_restrained_S_all 1.023
_refine_ls_R_factor_all 0.1053
_refine_ls_R_factor_gt 0.0899
_refine_ls_shift/su_max 0.001
_refine_ls_shift/su_mean 0.000
_refine_ls_structure_factor_coef Fsqd
_refine_ls_weighting_details 'w=1/[\s^2^(Fo^2^)+(0.1601P)^2^+8.8352P] where P=(Fo^2^+2Fc^2^)/3'
_refine_ls_weighting_scheme calc
_refine_ls_wR_factor_gt 0.2508
_refine_ls_wR_factor_ref 0.2704
_reflns_Friedel_coverage 0.000
_reflns_number_gt 11018
_reflns_number_total 13433
_reflns_threshold_expression 'I > 2\s(I)'
_twin_special_details
;
Component 2 rotated by 179.9882\% 
 around [0.90 0.00 -0.45] (reciprocal) or [1.00 -0.00 -0.06] (direct)
;
_cod_data_source_file c7ta09699b2.cif
_cod_data_source_block 2016ncs0620r1_hklf5_sq
_cod_original_cell_volume 6122.1(4)
_cod_database_code 7236666
_shelx_shelxl_version_number 2016/6
_shelx_space_group_comment
;
The symmetry employed for this shelxl refinement is uniquely defined
by the following loop, which should always be used as a source of
symmetry information in preference to the above space-group names.
They are only intended as comments.
;
_cell_oxdiff_angle_alpha 89.963(2)
_cell_oxdiff_angle_beta 102.566(3)
_cell_oxdiff_angle_gamma 89.988(3)
_cell_oxdiff_length_a 8.8579(4)
_cell_oxdiff_length_b 48.6325(12)
_cell_oxdiff_length_c 14.5605(4)
_cell_oxdiff_measurement_reflns_used 15738
_cell_oxdiff_volume 6122.1(3)
_olex2_refinement_description
;
1. Twinned data refinement
 Scales: 0.5057(18)
 0.4943(18)
2. Fixed Uiso
 At 1.2 times of:
  All C(H) groups
3.a Aromatic/amide H refined with riding coordinates:
 C3(H3), C4(H4), C5(H5), C9(H9), C10(H10), C11(H11), C15(H15), C16(H16),
 C17(H17)
;
_olex2_submission_special_instructions 'No special instructions were received'
_oxdiff_exptl_absorpt_empirical_details
;
Empirical correction (ABSPACK) includes:
- Absorption correction using spherical harmonics
- Frame scaling
;
_oxdiff_exptl_absorpt_empirical_full_max 1.627
_oxdiff_exptl_absorpt_empirical_full_min 0.763
_oxdiff_twin_integration_method simultaneous
_oxdiff_twin_items 2

loop_
_space_group_symop_operation_xyz
'x, y, z'
'-x, y, -z+1/2'
'x+1/2, y+1/2, z'
'-x+1/2, y+1/2, -z+1/2'
'-x, -y, -z'
'x, -y, z-1/2'
'-x+1/2, -y+1/2, -z'
'x+1/2, -y+1/2, z-1/2'

loop_
_atom_site_label
_atom_site_type_symbol
_atom_site_fract_x
_atom_site_fract_y
_atom_site_fract_z
_atom_site_U_iso_or_equiv
_atom_site_adp_type
_atom_site_occupancy
_atom_site_site_symmetry_order
_atom_site_calc_flag
_atom_site_refinement_flags_posn
_atom_site_refinement_flags_adp
_atom_site_refinement_flags_occupancy
Sc1 Sc 0.500000 0.37170(2) 0.250000 0.0296(2) Uani 1 2 d S T P
Sc2 Sc 0.000000 0.38168(2) 0.250000 0.0271(2) Uani 1 2 d S T P
O1 O 0.6243(4) 0.40107(8) 0.2002(4) 0.116(2) Uani 1 1 d . . .
O2 O 0.8543(3) 0.41269(7) 0.1828(3) 0.0984(15) Uani 1 1 d . . .
O3 O 0.3781(4) 0.34181(7) 0.2996(3) 0.0895(13) Uani 1 1 d . . .
O4 O 0.1407(4) 0.35169(9) 0.3168(4) 0.127(2) Uani 1 1 d . . .
O5 O -0.1108(4) 0.38172(12) 0.3566(2) 0.1105(18) Uani 1 1 d . . .
O6 O -0.3478(4) 0.37256(10) 0.3797(2) 0.1008(18) Uani 1 1 d . . .
N1 N 0.4331(5) 0.47033(15) 0.0564(7) 0.188(5) Uani 1 1 d . . .
N2 N 0.3799(7) 0.26998(17) 0.4441(9) 0.264(7) Uani 1 1 d . . .
N3 N -0.1837(7) 0.3772(2) 0.6654(3) 0.202(6) Uani 1 1 d . . .
C1 C 0.7135(5) 0.41646(11) 0.1717(5) 0.100(2) Uani 1 1 d . . .
C2 C 0.6472(6) 0.44178(12) 0.1201(6) 0.121(3) Uani 1 1 d . . .
C3 C 0.4938(6) 0.44779(15) 0.1071(8) 0.168(5) Uani 1 1 d . . .
H3 H 0.429781 0.436403 0.133083 0.201 Uiso 1 1 calc R . .
C4 C 0.7386(7) 0.45895(16) 0.0825(8) 0.184(6) Uani 1 1 d . . .
H4 H 0.842907 0.454821 0.089072 0.221 Uiso 1 1 calc R . .
C5 C 0.6803(6) 0.48203(15) 0.0354(8) 0.179(5) Uani 1 1 d . . .
H5 H 0.744161 0.493990 0.011588 0.215 Uiso 1 1 calc R . .
C6 C 0.5308(6) 0.48720(16) 0.0241(8) 0.164(5) Uani 1 1 d . . .
C7 C 0.2597(6) 0.33696(11) 0.3291(5) 0.093(2) Uani 1 1 d . . .
C8 C 0.2541(6) 0.31087(13) 0.3801(6) 0.127(3) Uani 1 1 d . . .
C9 C 0.3777(7) 0.29354(15) 0.3951(8) 0.179(5) Uani 1 1 d . . .
H9 H 0.463287 0.298100 0.370898 0.215 Uiso 1 1 calc R . .
C10 C 0.1274(8) 0.30370(17) 0.4130(9) 0.204(6) Uani 1 1 d . . .
H10 H 0.041854 0.315284 0.402190 0.244 Uiso 1 1 calc R . .
C11 C 0.1233(8) 0.27959(17) 0.4623(9) 0.212(7) Uani 1 1 d . . .
H11 H 0.038040 0.274876 0.486566 0.255 Uiso 1 1 calc R . .
C12 C 0.2489(8) 0.26312(18) 0.4737(10) 0.218(7) Uani 1 1 d . . .
C13 C -0.2063(6) 0.37721(15) 0.4073(3) 0.091(2) Uani 1 1 d . . .
C14 C -0.1423(7) 0.3782(2) 0.5098(3) 0.126(4) Uani 1 1 d . . .
C15 C -0.2388(8) 0.3763(2) 0.5708(4) 0.179(6) Uani 1 1 d . . .
H15 H -0.344552 0.374315 0.547188 0.215 Uiso 1 1 calc R . .
C16 C 0.0134(7) 0.3816(2) 0.5465(4) 0.160(5) Uani 1 1 d . . .
H16 H 0.080638 0.384142 0.506318 0.192 Uiso 1 1 calc R . .
C17 C 0.0695(7) 0.3812(2) 0.6412(3) 0.174(5) Uani 1 1 d . . .
H17 H 0.175049 0.382888 0.666179 0.208 Uiso 1 1 calc R . .
C18 C -0.0294(7) 0.3783(3) 0.6976(4) 0.208(7) Uani 1 1 d . . .

loop_
_atom_site_aniso_label
_atom_site_aniso_U_11
_atom_site_aniso_U_22
_atom_site_aniso_U_33
_atom_site_aniso_U_23
_atom_site_aniso_U_13
_atom_site_aniso_U_12
Sc1 0.0376(4) 0.0161(4) 0.0316(4) 0.000 0.0000(3) 0.000
Sc2 0.0354(4) 0.0146(4) 0.0291(4) 0.000 0.0022(3) 0.000
O1 0.0373(15) 0.076(2) 0.222(5) 0.105(3) 0.001(2) -0.0050(15)
O2 0.0402(15) 0.065(2) 0.178(4) 0.083(2) -0.0029(19) 0.0016(14)
O3 0.066(2) 0.0553(19) 0.160(4) 0.068(2) 0.050(2) 0.0182(16)
O4 0.068(2) 0.082(3) 0.243(5) 0.119(3) 0.057(3) 0.039(2)
O5 0.055(2) 0.244(6) 0.0356(15) 0.007(2) 0.0148(14) 0.022(3)
O6 0.0498(19) 0.216(6) 0.0317(15) -0.0120(18) -0.0024(12) 0.013(2)
N1 0.049(3) 0.130(5) 0.377(12) 0.183(7) 0.026(4) 0.015(3)
N2 0.097(4) 0.189(7) 0.554(17) 0.296(10) 0.180(7) 0.098(5)
N3 0.067(3) 0.504(19) 0.033(2) -0.005(4) 0.004(2) -0.010(5)
C1 0.042(2) 0.063(3) 0.183(6) 0.085(4) -0.002(3) 0.000(2)
C2 0.050(3) 0.077(4) 0.224(8) 0.106(5) 0.005(4) 0.011(2)
C3 0.047(3) 0.114(5) 0.327(12) 0.163(7) 0.007(5) 0.003(3)
C4 0.059(3) 0.118(6) 0.361(13) 0.186(8) 0.015(5) 0.014(3)
C5 0.043(3) 0.127(6) 0.366(13) 0.194(8) 0.039(5) 0.026(3)
C6 0.049(3) 0.114(6) 0.322(12) 0.165(7) 0.026(5) 0.018(3)
C7 0.059(3) 0.060(3) 0.167(5) 0.078(3) 0.039(3) 0.021(2)
C8 0.068(3) 0.080(4) 0.251(8) 0.121(5) 0.076(4) 0.041(3)
C9 0.071(4) 0.118(6) 0.381(13) 0.182(8) 0.118(6) 0.061(4)
C10 0.093(5) 0.128(6) 0.426(16) 0.209(9) 0.136(7) 0.071(5)
C11 0.094(5) 0.141(6) 0.443(16) 0.230(9) 0.148(7) 0.077(5)
C12 0.089(4) 0.148(7) 0.458(16) 0.241(10) 0.150(7) 0.081(5)
C13 0.054(3) 0.178(7) 0.037(2) -0.006(3) 0.0046(19) 0.012(3)
C14 0.062(3) 0.282(11) 0.031(2) -0.003(3) 0.005(2) -0.008(4)
C15 0.055(3) 0.44(2) 0.036(3) -0.001(5) 0.002(2) -0.021(6)
C16 0.054(3) 0.387(16) 0.036(3) 0.002(4) 0.004(2) -0.021(5)
C17 0.051(3) 0.436(17) 0.030(2) -0.002(4) 0.000(2) -0.025(5)
C18 0.052(3) 0.54(2) 0.029(3) 0.001(5) 0.003(2) -0.004(6)

loop_
_atom_type_symbol
_atom_type_description
_atom_type_scat_dispersion_real
_atom_type_scat_dispersion_imag
_atom_type_scat_source
C C 0.0033 0.0016 'International Tables Vol C Tables 4.2.6.8 and 6.1.1.4'
H H 0.0000 0.0000 'International Tables Vol C Tables 4.2.6.8 and 6.1.1.4'
N N 0.0061 0.0033 'International Tables Vol C Tables 4.2.6.8 and 6.1.1.4'
O O 0.0106 0.0060 'International Tables Vol C Tables 4.2.6.8 and 6.1.1.4'
Sc Sc 0.2519 0.3716 'International Tables Vol C Tables 4.2.6.8 and 6.1.1.4'

loop_
_geom_angle_atom_site_label_1
_geom_angle_atom_site_label_2
_geom_angle_atom_site_label_3
_geom_angle
_geom_angle_site_symmetry_1
_geom_angle_site_symmetry_3
O1 Sc1 O1 90.7(3) 2_655 .
O1 Sc1 O3 179.03(16) . .
O1 Sc1 O3 90.2(2) 2_655 .
O1 Sc1 O3 90.2(2) . 2_655
O1 Sc1 O3 179.03(16) 2_655 2_655
O1 Sc1 O6 90.88(19) . 1_655
O1 Sc1 O6 87.50(17) 2_655 1_655
O1 Sc1 O6 90.88(19) 2_655 2
O1 Sc1 O6 87.50(17) . 2
O3 Sc1 O3 88.8(2) 2_655 .
O3 Sc1 O6 88.94(18) 2_655 2
O3 Sc1 O6 88.94(18) . 1_655
O3 Sc1 O6 92.71(17) 2_655 1_655
O3 Sc1 O6 92.71(17) . 2
O6 Sc1 O6 177.7(3) 1_655 2
O2 Sc2 O2 87.4(2) 2_655 1_455
O4 Sc2 O2 179.3(2) 2 2_655
O4 Sc2 O2 92.4(2) . 2_655
O4 Sc2 O2 179.3(2) . 1_455
O4 Sc2 O2 92.4(2) 2 1_455
O4 Sc2 O4 87.9(3) 2 .
O5 Sc2 O2 89.6(2) . 2_655
O5 Sc2 O2 90.27(18) . 1_455
O5 Sc2 O2 90.27(18) 2 2_655
O5 Sc2 O2 89.6(2) 2 1_455
O5 Sc2 O4 91.1(2) 2 .
O5 Sc2 O4 89.02(19) 2 2
O5 Sc2 O4 91.1(2) . 2
O5 Sc2 O4 89.02(19) . .
O5 Sc2 O5 179.9(3) . 2
C1 O1 Sc1 172.2(4) . .
C1 O2 Sc2 132.3(3) . 1_655
C7 O3 Sc1 144.4(3) . .
C7 O4 Sc2 152.9(4) . .
C13 O5 Sc2 163.3(4) . .
C13 O6 Sc1 134.8(3) . 1_455
C6 N1 C3 118.0(5) . .
C9 N2 C12 117.4(5) . .
C18 N3 C15 117.9(5) . .
O1 C1 O2 124.9(4) . .
O1 C1 C2 117.5(4) . .
O2 C1 C2 117.6(4) . .
C3 C2 C1 121.2(5) . .
C4 C2 C1 120.4(5) . .
C4 C2 C3 118.4(4) . .
N1 C3 H3 119.6 . .
C2 C3 N1 120.7(5) . .
C2 C3 H3 119.6 . .
C2 C4 H4 119.4 . .
C5 C4 C2 121.1(6) . .
C5 C4 H4 119.4 . .
C4 C5 H5 120.6 . .
C6 C5 C4 118.8(5) . .
C6 C5 H5 120.6 . .
N1 C6 C6 118.7(6) . 5_665
C5 C6 N1 122.8(4) . .
C5 C6 C6 118.5(6) . 5_665
O3 C7 O4 126.2(4) . .
O3 C7 C8 117.5(4) . .
O4 C7 C8 116.3(4) . .
C9 C8 C7 119.9(4) . .
C10 C8 C7 121.3(4) . .
C10 C8 C9 118.8(4) . .
N2 C9 C8 122.0(5) . .
N2 C9 H9 119.0 . .
C8 C9 H9 119.0 . .
C8 C10 H10 119.4 . .
C8 C10 C11 121.3(5) . .
C11 C10 H10 119.4 . .
C10 C11 H11 121.5 . .
C12 C11 C10 117.0(5) . .
C12 C11 H11 121.5 . .
N2 C12 C12 117.1(6) . 7_556
C11 C12 N2 123.4(4) . .
C11 C12 C12 119.4(6) . 7_556
O5 C13 C14 115.3(5) . .
O6 C13 O5 126.8(4) . .
O6 C13 C14 117.8(5) . .
C15 C14 C13 119.9(5) . .
C15 C14 C16 118.2(5) . .
C16 C14 C13 121.8(5) . .
N3 C15 C14 121.3(6) . .
N3 C15 H15 119.3 . .
C14 C15 H15 119.3 . .
C14 C16 H16 119.8 . .
C17 C16 C14 120.4(5) . .
C17 C16 H16 119.8 . .
C16 C17 H17 120.6 . .
C18 C17 C16 118.8(5) . .
C18 C17 H17 120.6 . .
N3 C18 C18 117.0(7) . 2_556
C17 C18 N3 123.0(5) . .
C17 C18 C18 119.8(7) . 2_556

loop_
_geom_bond_atom_site_label_1
_geom_bond_atom_site_label_2
_geom_bond_distance
_geom_bond_site_symmetry_2
Sc1 O1 2.032(3) 2_655
Sc1 O1 2.032(3) .
Sc1 O3 2.034(3) 2_655
Sc1 O3 2.034(3) .
Sc1 O6 2.068(3) 1_655
Sc1 O6 2.068(3) 2
Sc2 O2 2.085(3) 1_455
Sc2 O2 2.085(3) 2_655
Sc2 O4 2.024(3) 2
Sc2 O4 2.024(3) .
Sc2 O5 2.009(3) .
Sc2 O5 2.009(3) 2
O1 C1 1.224(5) .
O2 C1 1.237(6) .
O3 C7 1.241(6) .
O4 C7 1.255(6) .
O5 C13 1.257(6) .
O6 C13 1.252(6) .
N1 C3 1.365(6) .
N1 C6 1.350(7) .
N2 C9 1.347(6) .
N2 C12 1.364(7) .
N3 C15 1.358(7) .
N3 C18 1.346(8) .
C1 C2 1.494(5) .
C2 C3 1.363(8) .
C2 C4 1.359(8) .
C3 H3 0.9300 .
C4 H4 0.9300 .
C4 C5 1.357(6) .
C5 H5 0.9300 .
C5 C6 1.322(7) .
C6 C6 1.474(9) 5_665
C7 C8 1.475(5) .
C8 C9 1.362(7) .
C8 C10 1.359(7) .
C9 H9 0.9300 .
C10 H10 0.9300 .
C10 C11 1.379(6) .
C11 H11 0.9300 .
C11 C12 1.352(8) .
C12 C12 1.486(9) 7_556
C13 C14 1.478(6) .
C14 C15 1.364(8) .
C14 C16 1.377(8) .
C15 H15 0.9300 .
C16 H16 0.9300 .
C16 C17 1.360(7) .
C17 H17 0.9300 .
C17 C18 1.332(8) .
C18 C18 1.501(10) 2_556

loop_
_geom_torsion_atom_site_label_1
_geom_torsion_atom_site_label_2
_geom_torsion_atom_site_label_3
_geom_torsion_atom_site_label_4
_geom_torsion
_geom_torsion_site_symmetry_1
_geom_torsion_site_symmetry_4
Sc1 O3 C7 O4 19.1(15) . .
Sc1 O3 C7 C8 -163.8(6) . .
Sc1 O6 C13 O5 -4.0(12) 1_455 .
Sc1 O6 C13 C14 174.5(5) 1_455 .
Sc2 O2 C1 O1 -0.7(13) 1_655 .
Sc2 O2 C1 C2 178.9(5) 1_655 .
Sc2 O4 C7 O3 18.1(19) . .
Sc2 O4 C7 C8 -159.0(9) . .
Sc2 O5 C13 O6 -31(2) . .
Sc2 O5 C13 C14 150.5(14) . .
O1 C1 C2 C3 1.4(14) . .
O1 C1 C2 C4 -176.6(10) . .
O2 C1 C2 C3 -178.3(9) . .
O2 C1 C2 C4 3.8(14) . .
O3 C7 C8 C9 1.7(14) . .
O3 C7 C8 C10 -178.6(10) . .
O4 C7 C8 C9 179.1(10) . .
O4 C7 C8 C10 -1.2(15) . .
O5 C13 C14 C15 173.6(9) . .
O5 C13 C14 C16 -5.2(13) . .
O6 C13 C14 C15 -5.1(13) . .
O6 C13 C14 C16 176.1(9) . .
C1 C2 C3 N1 -177.1(10) . .
C1 C2 C4 C5 180.0(11) . .
C2 C4 C5 C6 -2(2) . .
C3 N1 C6 C5 4(2) . .
C3 N1 C6 C6 -175.1(14) . 5_665
C3 C2 C4 C5 2.0(19) . .
C4 C2 C3 N1 0.9(18) . .
C4 C5 C6 N1 -1(2) . .
C4 C5 C6 C6 177.8(14) . 5_665
C6 N1 C3 C2 -3.5(19) . .
C7 C8 C9 N2 177.6(11) . .
C7 C8 C10 C11 -178.7(12) . .
C8 C10 C11 C12 -2(2) . .
C9 N2 C12 C11 -5(2) . .
C9 N2 C12 C12 179.0(16) . 7_556
C9 C8 C10 C11 1(2) . .
C10 C8 C9 N2 -2(2) . .
C10 C11 C12 N2 4(2) . .
C10 C11 C12 C12 179.9(17) . 7_556
C12 N2 C9 C8 4(2) . .
C13 C14 C15 N3 -179.9(9) . .
C13 C14 C16 C17 -177.0(9) . .
C14 C16 C17 C18 -2.0(18) . .
C15 N3 C18 C17 6(2) . .
C15 N3 C18 C18 -178.0(8) . 2_556
C15 C14 C16 C17 4.1(17) . .
C16 C14 C15 N3 -1.1(17) . .
C16 C17 C18 N3 -3(2) . .
C16 C17 C18 C18 -178.9(8) . 2_556
C18 N3 C15 C14 -4.0(18) . .

loop_
_twin_individual_id
_twin_individual_mass_fraction_refined
_oxdiff_twin_reflns_isolated
_oxdiff_twin_reflns_overlapped
_twin_individual_twin_lattice_type
_twin_individual_twin_matrix_11
_twin_individual_twin_matrix_12
_twin_individual_twin_matrix_13
_twin_individual_twin_matrix_21
_twin_individual_twin_matrix_22
_twin_individual_twin_matrix_23
_twin_individual_twin_matrix_31
_twin_individual_twin_matrix_32
_twin_individual_twin_matrix_33
1 0.5057(18) 47822 11364 ref 1.0000 0.0000 0.0000 0.0000 1.0000 0.0000 0.0000 0.0000 1.0000
2 0.4943(18) 47951 11364 nmt 0.9455 0.0000 -0.1094 0.0010 -1.0000 -0.0002 -0.9693 -0.0000 -0.9454
